data_7217919
loop_
_publ_author_name
'Pas\'an, Jorge'
'Sanchiz, Joaqu\'in'
'Fabelo, \'Oscar'
'Ca\~nadillas-Delgado, Laura'
'D\'eniz, Mariadel'
'D\'iaz-Gallifa, Pau'
'Mart\'inez-Benito, Carla'
'Lloret, Francesc'
'Julve, Miguel'
'Ruiz-P\'erez, Catalina'

_publ_section_title
;
 Influence of the coligand in the magnetic properties of a series of
 copper(ii)--phenylmalonate complexes
;
_journal_issue 35
_journal_name_full CrystEngComm
_journal_page_first 8106
_journal_paper_doi 10.1039/C4CE00834K
_journal_volume 16
_journal_year 2014
_chemical_formula_sum 'C15 H10 Cu N2 O4'
_chemical_formula_weight 345.79
_chemical_name_systematic
;
 ?
;
_space_group_crystal_system monoclinic
_space_group_IT_number 14
_space_group_name_Hall '-P 2yn'
_space_group_name_H-M_alt 'P 1 21/n 1'
_symmetry_space_group_name_Hall '-P 2yn'
_symmetry_space_group_name_H-M 'P 1 21/n 1'
_atom_sites_solution_hydrogens geom
_audit_creation_method SHELXL-97
_cell_angle_alpha 90
_cell_angle_beta 92.732(3)
_cell_angle_gamma 90
_cell_formula_units_Z 4
_cell_length_a 6.3297(2)
_cell_length_b 31.7864(11)
_cell_length_c 6.9390(2)
_cell_measurement_reflns_used 2277
_cell_measurement_temperature 293(2)
_cell_measurement_theta_max 73.2900
_cell_measurement_theta_min 5.5670
_cell_volume 1394.53(8)
_computing_cell_refinement
;
CrysAlisPro, Agilent Technologies,
Version 1.171.37.31 (release 14-01-2014 CrysAlis171 .NET)
(compiled Jan 14 2014,18:38:05)
;
_computing_data_collection
;
CrysAlisPro, Agilent Technologies,
Version 1.171.37.31 (release 14-01-2014 CrysAlis171 .NET)
(compiled Jan 14 2014,18:38:05)
;
_computing_data_reduction
;
CrysAlisPro, Agilent Technologies,
Version 1.171.37.31 (release 14-01-2014 CrysAlis171 .NET)
(compiled Jan 14 2014,18:38:05)
;
_computing_molecular_graphics CRYSTALMAKER
_computing_publication_material 'PARST97 (Nardelli, 1997)'
_computing_structure_refinement 'SHELXL-97 (Sheldrick, 1997)'
_computing_structure_solution 'SHELXS-97 (Sheldrick, 1997)'
_diffrn_ambient_temperature 293(2)
_diffrn_detector 'CCD plate'
_diffrn_detector_area_resol_mean 10.5953
_diffrn_detector_type Atlas
_diffrn_measured_fraction_theta_full 0.999
_diffrn_measured_fraction_theta_max 0.977
_diffrn_measurement_device 'four-circle diffractometer'
_diffrn_measurement_device_type 'SuperNova, Dual, Cu at zero, Atlas'
_diffrn_radiation_monochromator mirror
_diffrn_radiation_probe x-ray
_diffrn_radiation_type 'Cu K\a'
_diffrn_radiation_wavelength 1.54184
_diffrn_reflns_av_R_equivalents 0.0219
_diffrn_reflns_av_unetI/netI 0.0298
_diffrn_reflns_Laue_measured_fraction_full 0.999
_diffrn_reflns_Laue_measured_fraction_max 0.977
_diffrn_reflns_limit_h_max 6
_diffrn_reflns_limit_h_min -7
_diffrn_reflns_limit_k_max 38
_diffrn_reflns_limit_k_min -35
_diffrn_reflns_limit_l_max 8
_diffrn_reflns_limit_l_min -6
_diffrn_reflns_number 5281
_diffrn_reflns_point_group_measured_fraction_full 0.999
_diffrn_reflns_point_group_measured_fraction_max 0.977
_diffrn_reflns_theta_full 67.684
_diffrn_reflns_theta_max 73.015
_diffrn_reflns_theta_min 5.567
_diffrn_source 'sealed X-ray tube'
_diffrn_source_type 'SuperNova (Cu) X-ray Source'
_exptl_absorpt_coefficient_mu 2.406
_exptl_absorpt_correction_T_max 0.950
_exptl_absorpt_correction_T_min 0.708
_exptl_absorpt_correction_type gaussian
_exptl_absorpt_process_details
;
CrysAlisPro, Agilent Technologies,
Version 1.171.37.31 (release 14-01-2014 CrysAlis171 .NET)
(compiled Jan 14 2014,18:38:05)
Numerical absorption correction based on gaussian integration over
            a multifaceted crystal model
Empirical absorption correction using spherical harmonics,
 implemented in SCALE3 ABSPACK scaling algorithm.
;
_exptl_crystal_colour blue
_exptl_crystal_density_diffrn 1.647
_exptl_crystal_description plate
_exptl_crystal_F_000 700
_exptl_crystal_size_max 0.4673
_exptl_crystal_size_mid 0.0573
_exptl_crystal_size_min 0.0345
_refine_diff_density_max 0.307
_refine_diff_density_min -0.411
_refine_diff_density_rms 0.062
_refine_ls_extinction_method none
_refine_ls_goodness_of_fit_ref 1.028
_refine_ls_hydrogen_treatment constr
_refine_ls_matrix_type full
_refine_ls_number_parameters 199
_refine_ls_number_reflns 2727
_refine_ls_number_restraints 0
_refine_ls_restrained_S_all 1.028
_refine_ls_R_factor_all 0.0380
_refine_ls_R_factor_gt 0.0323
_refine_ls_shift/su_max 0.000
_refine_ls_shift/su_mean 0.000
_refine_ls_structure_factor_coef Fsqd
_refine_ls_weighting_details 'w=1/[\s^2^(Fo^2^)+(0.0472P)^2^+0.6628P] where P=(Fo^2^+2Fc^2^)/3'
_refine_ls_weighting_scheme calc
_refine_ls_wR_factor_gt 0.0827
_refine_ls_wR_factor_ref 0.0867
_reflns_Friedel_coverage 0.000
_reflns_number_gt 2393
_reflns_number_total 2727
_reflns_threshold_expression 'I > 2\s(I)'
_cod_duplicate_entry 7216200
_cod_data_source_file c4ce00834k2.cif
_cod_data_source_block compound_4
_cod_database_code 7217919
_shelx_space_group_comment
;
The symmetry employed for this shelxl refinement is uniquely defined
by the following loop, which should always be used as a source of
symmetry information in preference to the above space-group names.
They are only intended as comments.
;

loop_
_space_group_symop_operation_xyz
'x, y, z'
'-x+1/2, y+1/2, -z+1/2'
'-x, -y, -z'
'x-1/2, -y-1/2, z-1/2'

loop_
_atom_site_label
_atom_site_type_symbol
_atom_site_fract_x
_atom_site_fract_y
_atom_site_fract_z
_atom_site_U_iso_or_equiv
_atom_site_adp_type
_atom_site_occupancy
_atom_site_site_symmetry_order
_atom_site_calc_flag
_atom_site_refinement_flags_posn
_atom_site_refinement_flags_adp
C1 C 0.3518(3) 0.28564(7) 1.0502(3) 0.0210(4) Uani 1 1 d . .
C2 C 0.2669(3) 0.30759(6) 0.8644(3) 0.0214(4) Uani 1 1 d . .
H2 H 0.1130 0.3039 0.8588 0.026 Uiso 1 1 calc R U
C3 C 0.3508(3) 0.28296(6) 0.6913(3) 0.0210(4) Uani 1 1 d . .
C4 C 0.3071(3) 0.35431(7) 0.8580(3) 0.0261(4) Uani 1 1 d . .
C5 C 0.5099(4) 0.37097(8) 0.8886(4) 0.0372(5) Uani 1 1 d . .
H5 H 0.6246 0.3531 0.9117 0.045 Uiso 1 1 calc R U
C6 C 0.5406(5) 0.41428(10) 0.8844(5) 0.0523(7) Uani 1 1 d . .
H6 H 0.6762 0.4252 0.9048 0.063 Uiso 1 1 calc R U
C7 C 0.3727(6) 0.44120(9) 0.8505(5) 0.0575(8) Uani 1 1 d . .
H7 H 0.3946 0.4701 0.8484 0.069 Uiso 1 1 calc R U
C8 C 0.1730(6) 0.42507(9) 0.8197(5) 0.0526(7) Uani 1 1 d . .
H8 H 0.0590 0.4431 0.7961 0.063 Uiso 1 1 calc R U
C9 C 0.1401(4) 0.38161(8) 0.8238(4) 0.0369(5) Uani 1 1 d . .
H9 H 0.0040 0.3710 0.8032 0.044 Uiso 1 1 calc R U
C10 C 0.5149(3) 0.15421(8) 0.8297(3) 0.0313(5) Uani 1 1 d . .
H10 H 0.5855 0.1792 0.8061 0.038 Uiso 1 1 calc R U
C11 C 0.6196(4) 0.11659(8) 0.8030(4) 0.0359(5) Uani 1 1 d . .
H11 H 0.7568 0.1162 0.7606 0.043 Uiso 1 1 calc R U
C12 C 0.5154(4) 0.07964(8) 0.8406(4) 0.0371(5) Uani 1 1 d . .
C13 C 0.3100(4) 0.08113(8) 0.9028(4) 0.0397(6) Uani 1 1 d . .
H13 H 0.2365 0.0566 0.9288 0.048 Uiso 1 1 calc R U
C14 C 0.2187(4) 0.12011(8) 0.9247(4) 0.0339(5) Uani 1 1 d . .
H14 H 0.0818 0.1214 0.9672 0.041 Uiso 1 1 calc R U
C15 C 0.6202(5) 0.03971(10) 0.8192(5) 0.0540(7) Uani 1 1 d . .
Cu1 Cu 0.13977(4) 0.21725(2) 0.87645(4) 0.02085(11) Uani 1 1 d . .
N1 N 0.3179(3) 0.15623(6) 0.8876(3) 0.0267(4) Uani 1 1 d . .
N2 N 0.7041(6) 0.00823(10) 0.8045(6) 0.0849(12) Uani 1 1 d . .
O1 O 0.4566(2) 0.30716(5) 1.1710(2) 0.0256(3) Uani 1 1 d . .
O2 O 0.3107(2) 0.24727(5) 1.0737(2) 0.0292(3) Uani 1 1 d . .
O3 O 0.4528(2) 0.30344(5) 0.5739(2) 0.0264(3) Uani 1 1 d . .
O4 O 0.3104(2) 0.24429(5) 0.6783(2) 0.0280(3) Uani 1 1 d . .

loop_
_atom_site_aniso_label
_atom_site_aniso_U_11
_atom_site_aniso_U_22
_atom_site_aniso_U_33
_atom_site_aniso_U_23
_atom_site_aniso_U_13
_atom_site_aniso_U_12
C1 0.0181(8) 0.0272(10) 0.0181(9) -0.0009(7) 0.0045(7) 0.0017(7)
C2 0.0207(8) 0.0263(10) 0.0174(9) 0.0005(8) 0.0037(7) 0.0010(7)
C3 0.0182(8) 0.0271(10) 0.0178(9) -0.0002(7) 0.0005(7) 0.0029(7)
C4 0.0314(10) 0.0285(11) 0.0187(9) -0.0002(8) 0.0046(8) 0.0007(8)
C5 0.0379(12) 0.0336(13) 0.0406(13) -0.0013(10) 0.0073(10) -0.0053(10)
C6 0.0620(18) 0.0412(15) 0.0545(17) -0.0049(13) 0.0102(14) -0.0205(14)
C7 0.092(2) 0.0254(13) 0.0559(18) -0.0014(12) 0.0113(17) -0.0053(14)
C8 0.075(2) 0.0323(14) 0.0504(16) 0.0053(12) 0.0032(14) 0.0148(14)
C9 0.0436(13) 0.0336(13) 0.0334(12) 0.0013(10) -0.0007(10) 0.0077(10)
C10 0.0294(11) 0.0300(11) 0.0349(11) 0.0046(9) 0.0058(9) 0.0000(9)
C11 0.0303(11) 0.0403(13) 0.0378(12) 0.0044(10) 0.0087(9) 0.0078(10)
C12 0.0446(13) 0.0300(12) 0.0369(12) 0.0007(10) 0.0056(10) 0.0094(10)
C13 0.0425(13) 0.0280(12) 0.0489(15) 0.0026(10) 0.0072(11) -0.0031(10)
C14 0.0273(10) 0.0325(12) 0.0421(13) 0.0031(10) 0.0050(9) -0.0003(9)
C15 0.0632(18) 0.0352(15) 0.0651(19) 0.0059(14) 0.0199(15) 0.0131(13)
Cu1 0.02317(17) 0.02191(17) 0.01766(16) 0.00061(11) 0.00296(11) -0.00205(11)
N1 0.0278(9) 0.0255(9) 0.0269(9) 0.0027(7) 0.0027(7) 0.0031(7)
N2 0.097(3) 0.0424(16) 0.119(3) 0.0071(18) 0.042(2) 0.0262(17)
O1 0.0282(7) 0.0265(8) 0.0217(7) -0.0038(6) -0.0022(5) 0.0022(6)
O2 0.0354(8) 0.0292(8) 0.0226(7) 0.0045(6) -0.0037(6) -0.0073(6)
O3 0.0328(7) 0.0249(7) 0.0226(7) 0.0033(6) 0.0117(6) 0.0012(6)
O4 0.0340(8) 0.0260(8) 0.0247(7) -0.0028(6) 0.0087(6) -0.0044(6)

loop_
_atom_type_symbol
_atom_type_description
_atom_type_scat_dispersion_real
_atom_type_scat_dispersion_imag
_atom_type_scat_source
C C 0.0181 0.0091 'International Tables Vol C Tables 4.2.6.8 and 6.1.1.4'
H H 0.0000 0.0000 'International Tables Vol C Tables 4.2.6.8 and 6.1.1.4'
Cu Cu -1.9646 0.5888 'International Tables Vol C Tables 4.2.6.8 and 6.1.1.4'
N N 0.0311 0.0180 'International Tables Vol C Tables 4.2.6.8 and 6.1.1.4'
O O 0.0492 0.0322 'International Tables Vol C Tables 4.2.6.8 and 6.1.1.4'

loop_
_geom_angle_atom_site_label_1
_geom_angle_atom_site_label_2
_geom_angle_atom_site_label_3
_geom_angle
_geom_angle_site_symmetry_1
_geom_angle_site_symmetry_3
O1 C1 O2 123.40(19) . .
O1 C1 C2 117.83(18) . .
O2 C1 C2 118.77(18) . .
C4 C2 C1 114.72(17) . .
C4 C2 C3 114.23(17) . .
C1 C2 C3 107.54(16) . .
O3 C3 O4 124.95(19) . .
O3 C3 C2 116.77(18) . .
O4 C3 C2 118.27(18) . .
C9 C4 C5 118.6(2) . .
C9 C4 C2 119.7(2) . .
C5 C4 C2 121.7(2) . .
C6 C5 C4 120.1(3) . .
C7 C6 C5 120.8(3) . .
C8 C7 C6 119.5(3) . .
C7 C8 C9 120.2(3) . .
C4 C9 C8 120.8(3) . .
N1 C10 C11 123.0(2) . .
C12 C11 C10 118.3(2) . .
C11 C12 C13 119.5(2) . .
C11 C12 C15 120.2(2) . .
C13 C12 C15 120.2(3) . .
C14 C13 C12 117.9(2) . .
N1 C14 C13 123.1(2) . .
N2 C15 C12 179.1(5) . .
O2 Cu1 O1 174.09(7) . 4_565
O2 Cu1 O3 90.40(7) . 4_566
O1 Cu1 O3 91.11(6) 4_565 4_566
O2 Cu1 O4 88.42(7) . .
O1 Cu1 O4 89.43(6) 4_565 .
O3 Cu1 O4 173.42(6) 4_566 .
O2 Cu1 N1 97.90(7) . .
O1 Cu1 N1 87.80(7) 4_565 .
O3 Cu1 N1 90.29(7) 4_566 .
O4 Cu1 N1 96.28(7) . .
C10 N1 C14 118.1(2) . .
C10 N1 Cu1 120.56(16) . .
C14 N1 Cu1 120.57(15) . .
C1 O1 Cu1 123.36(14) . 4_666
C1 O2 Cu1 119.57(13) . .
C3 O3 Cu1 128.94(14) . 4_665
C3 O4 Cu1 119.27(13) . .

loop_
_geom_bond_atom_site_label_1
_geom_bond_atom_site_label_2
_geom_bond_distance
_geom_bond_site_symmetry_2
C1 O1 1.248(3) .
C1 O2 1.259(3) .
C1 C2 1.540(3) .
C2 C4 1.508(3) .
C2 C3 1.549(3) .
C3 O3 1.247(3) .
C3 O4 1.258(3) .
C4 C9 1.380(3) .
C4 C5 1.395(3) .
C5 C6 1.391(4) .
C6 C7 1.376(5) .
C7 C8 1.372(5) .
C8 C9 1.397(4) .
C10 N1 1.330(3) .
C10 C11 1.384(3) .
C11 C12 1.378(4) .
C12 C13 1.390(4) .
C12 C15 1.443(4) .
C13 C14 1.379(4) .
C14 N1 1.339(3) .
C15 N2 1.140(4) .
Cu1 O2 1.9530(15) .
Cu1 O1 1.9547(15) 4_565
Cu1 O3 1.9660(15) 4_566
Cu1 O4 1.9844(15) .
Cu1 N1 2.2429(18) .
O1 Cu1 1.9547(15) 4_666
O3 Cu1 1.9659(14) 4_665
